data_4133239
loop_
_publ_author_name
'R\"osel, S\"oren'
'Becker, Jonathan'
'Allen, Wesley D.'
'Schreiner, Peter R.'

_publ_section_title
;
 Probing the Delicate Balance between Pauli Repulsion and London
 Dispersion with Triphenylmethyl Derivatives.
;
_journal_issue 43
_journal_name_full 'Journal of the American Chemical Society'
_journal_page_first 14421
_journal_page_last 14432
_journal_paper_doi 10.1021/jacs.8b09145
_journal_volume 140
_journal_year 2018
_chemical_formula_sum 'C26 H33 Cl'
_chemical_formula_weight 380.97
_space_group_crystal_system orthorhombic
_space_group_IT_number 61
_space_group_name_Hall '-P 2ac 2ab'
_space_group_name_H-M_alt 'P b c a'
_atom_sites_solution_hydrogens geom
_atom_sites_solution_primary direct
_atom_sites_solution_secondary difmap
_audit_creation_method SHELXL-2017/1
_cell_angle_alpha 90
_cell_angle_beta 90
_cell_angle_gamma 90
_cell_formula_units_Z 16
_cell_length_a 11.3602(13)
_cell_length_b 21.871(2)
_cell_length_c 32.332(4)
_cell_measurement_reflns_used 7242
_cell_measurement_temperature 150(2)
_cell_measurement_theta_max 24.41
_cell_measurement_theta_min 2.19
_cell_volume 8033.2(15)
_computing_cell_refinement 'SAINT 8.38A (Bruker-AXS, 2017)'
_computing_data_collection 'Bruker AXS Collect (2009)'
_computing_data_reduction 'SAINT 8.38A (Bruker-AXS, 2017)'
_computing_molecular_graphics 'Bruker SHELXTL'
_computing_publication_material 'Bruker SHELXTL'
_computing_structure_refinement 'SHELXL-2017/1 (Sheldrick, 2017)'
_computing_structure_solution 'SHELXT-2015 (Sheldrick, 2015)'
_diffrn_ambient_temperature 150(2)
_diffrn_measured_fraction_theta_full 0.999
_diffrn_measured_fraction_theta_max 0.999
_diffrn_measurement_device_type 'Bruker Nonius KappaCCD'
_diffrn_measurement_method '\f and \w scans'
_diffrn_radiation_type MoK\a
_diffrn_radiation_wavelength 0.71073
_diffrn_reflns_av_R_equivalents 0.1238
_diffrn_reflns_av_unetI/netI 0.0811
_diffrn_reflns_Laue_measured_fraction_full 0.999
_diffrn_reflns_Laue_measured_fraction_max 0.999
_diffrn_reflns_limit_h_max 13
_diffrn_reflns_limit_h_min -14
_diffrn_reflns_limit_k_max 27
_diffrn_reflns_limit_k_min -27
_diffrn_reflns_limit_l_max 39
_diffrn_reflns_limit_l_min -39
_diffrn_reflns_number 76730
_diffrn_reflns_point_group_measured_fraction_full 0.999
_diffrn_reflns_point_group_measured_fraction_max 0.999
_diffrn_reflns_theta_full 25.242
_diffrn_reflns_theta_max 26.022
_diffrn_reflns_theta_min 2.116
_diffrn_source 'Bruker Nonius FR591 rotating anode'
_exptl_absorpt_coefficient_mu 0.199
_exptl_absorpt_correction_T_max 0.7457
_exptl_absorpt_correction_T_min 0.6556
_exptl_absorpt_correction_type multi-scan
_exptl_absorpt_process_details 'SADABS (Sheldrick, 2009)'
_exptl_crystal_colour colourless
_exptl_crystal_density_diffrn 1.260
_exptl_crystal_density_method 'not measured'
_exptl_crystal_description block
_exptl_crystal_F_000 3296
_exptl_crystal_size_max 0.340
_exptl_crystal_size_mid 0.230
_exptl_crystal_size_min 0.200
_refine_diff_density_max 0.755
_refine_diff_density_min -0.333
_refine_diff_density_rms 0.069
_refine_ls_extinction_method none
_refine_ls_goodness_of_fit_ref 1.028
_refine_ls_hydrogen_treatment constr
_refine_ls_matrix_type full
_refine_ls_number_parameters 487
_refine_ls_number_reflns 7896
_refine_ls_number_restraints 0
_refine_ls_restrained_S_all 1.028
_refine_ls_R_factor_all 0.1192
_refine_ls_R_factor_gt 0.0694
_refine_ls_shift/su_max 0.001
_refine_ls_shift/su_mean 0.000
_refine_ls_structure_factor_coef Fsqd
_refine_ls_weighting_details 'w=1/[\s^2^(Fo^2^)+(0.0326P)^2^+17.2671P] where P=(Fo^2^+2Fc^2^)/3'
_refine_ls_weighting_scheme calc
_refine_ls_wR_factor_gt 0.1367
_refine_ls_wR_factor_ref 0.1575
_reflns_Friedel_coverage 0.000
_reflns_number_gt 5123
_reflns_number_total 7896
_reflns_threshold_expression 'I > 2\s(I)'
_cod_data_source_file schreiner14040.cif
_cod_data_source_block schreiner14040
_cod_depositor_comments
;

2020-04-07
Z value and formula fixed to values more according to usual
chemical conventions.                 miguel
;
_cod_original_formula_sum 'C52 H66 Cl2'
_cod_original_formula_weight 761.94
_cod_original_formula_units_Z 8
_cod_original_cell_volume 8033.3(16)
_cod_database_code 4133239
_shelx_shelxl_version_number 2017/1
_shelx_space_group_comment
; 
The symmetry employed for this shelxl refinement is uniquely defined 
by the following loop, which should always be used as a source of 
symmetry information in preference to the above space-group names. 
They are only intended as comments. 
;
_shelx_estimated_absorpt_t_min 0.936
_shelx_estimated_absorpt_t_max 0.961

loop_
_space_group_symop_operation_xyz
'x, y, z'
'-x+1/2, -y, z+1/2'
'-x, y+1/2, -z+1/2'
'x+1/2, -y+1/2, -z'
'-x, -y, -z'
'x-1/2, y, -z-1/2'
'x, -y-1/2, z-1/2'
'-x-1/2, y-1/2, z'

loop_
_atom_site_label
_atom_site_type_symbol
_atom_site_fract_x
_atom_site_fract_y
_atom_site_fract_z
_atom_site_U_iso_or_equiv
_atom_site_adp_type
_atom_site_occupancy
_atom_site_site_symmetry_order
_atom_site_calc_flag
_atom_site_refinement_flags_posn
_atom_site_refinement_flags_adp
Cl1 Cl 0.09133(8) 0.57551(4) 0.55762(3) 0.0322(2) Uani 1 1 d . .
C1 C 0.1812(3) 0.51062(14) 0.55761(10) 0.0210(7) Uani 1 1 d . .
C7 C 0.1504(3) 0.33803(13) 0.54347(10) 0.0165(7) Uani 1 1 d . .
C6 C 0.3007(3) 0.51829(14) 0.56499(10) 0.0192(7) Uani 1 1 d . .
H6 H 0.332519 0.557918 0.569486 0.023 Uiso 1 1 calc R U
C5 C 0.3734(3) 0.46687(14) 0.56567(10) 0.0171(7) Uani 1 1 d . .
C4 C 0.3215(3) 0.40980(13) 0.55875(9) 0.0183(7) Uani 1 1 d . .
H4 H 0.370554 0.374636 0.558999 0.022 Uiso 1 1 calc R U
C3 C 0.2012(3) 0.40176(14) 0.55150(10) 0.0179(7) Uani 1 1 d . .
C2 C 0.1305(3) 0.45422(14) 0.55123(10) 0.0201(7) Uani 1 1 d . .
H2 H 0.048184 0.450919 0.546664 0.024 Uiso 1 1 calc R U
Cl2 Cl 0.65102(9) 0.36670(4) 0.32228(3) 0.0378(3) Uani 1 1 d . .
C28 C 0.6044(3) 0.24570(14) 0.31367(10) 0.0196(7) Uani 1 1 d . .
H28 H 0.687232 0.240458 0.311832 0.024 Uiso 1 1 calc R U
C27 C 0.5564(3) 0.30386(15) 0.31912(10) 0.0247(8) Uani 1 1 d . .
C26 C 0.7314(3) 0.40998(16) 0.59334(11) 0.0283(8) Uani 1 1 d . .
H26A H 0.706341 0.366675 0.591925 0.034 Uiso 1 1 calc R U
H26B H 0.816465 0.411001 0.599894 0.034 Uiso 1 1 calc R U
C25 C 0.6628(3) 0.44268(15) 0.62706(10) 0.0240(8) Uani 1 1 d . .
H25 H 0.677832 0.422294 0.654234 0.029 Uiso 1 1 calc R U
C24 C 0.7035(3) 0.50971(15) 0.62926(11) 0.0295(8) Uani 1 1 d . .
H24A H 0.659755 0.531412 0.651310 0.035 Uiso 1 1 calc R U
H24B H 0.788440 0.511459 0.635928 0.035 Uiso 1 1 calc R U
C23 C 0.6807(3) 0.54054(15) 0.58751(11) 0.0276(8) Uani 1 1 d . .
H23 H 0.706794 0.584162 0.588903 0.033 Uiso 1 1 calc R U
C22 C 0.7491(3) 0.50769(16) 0.55340(11) 0.0305(8) Uani 1 1 d . .
H22A H 0.734305 0.527784 0.526466 0.037 Uiso 1 1 calc R U
H22B H 0.834584 0.509764 0.559227 0.037 Uiso 1 1 calc R U
C21 C 0.7096(3) 0.44099(15) 0.55155(11) 0.0248(8) Uani 1 1 d . .
H21 H 0.754457 0.419078 0.529450 0.030 Uiso 1 1 calc R U
C20 C 0.5780(3) 0.43868(14) 0.54184(10) 0.0205(7) Uani 1 1 d . .
H20A H 0.552471 0.395484 0.539963 0.025 Uiso 1 1 calc R U
H20B H 0.563491 0.458193 0.514688 0.025 Uiso 1 1 calc R U
C19 C 0.5311(3) 0.44066(14) 0.61743(10) 0.0213(7) Uani 1 1 d . .
H19A H 0.487089 0.461967 0.639573 0.026 Uiso 1 1 calc R U
H19B H 0.504323 0.397606 0.616674 0.026 Uiso 1 1 calc R U
C18 C 0.5480(3) 0.53817(14) 0.57795(11) 0.0234(8) Uani 1 1 d . .
H18A H 0.504028 0.559850 0.599956 0.028 Uiso 1 1 calc R U
H18B H 0.532374 0.559218 0.551405 0.028 Uiso 1 1 calc R U
C17 C 0.5049(3) 0.47156(14) 0.57524(10) 0.0174(7) Uani 1 1 d . .
C16 C 0.1875(3) 0.20616(15) 0.52541(11) 0.0249(8) Uani 1 1 d . .
H16A H 0.274576 0.204553 0.524626 0.030 Uiso 1 1 calc R U
H16B H 0.156968 0.164562 0.519875 0.030 Uiso 1 1 calc R U
C15 C 0.1427(3) 0.25024(15) 0.49253(10) 0.0219(7) Uani 1 1 d . .
H15 H 0.169605 0.235987 0.464708 0.026 Uiso 1 1 calc R U
C14 C 0.0086(3) 0.25155(16) 0.49343(10) 0.0241(8) Uani 1 1 d . .
H14A H -0.022856 0.210182 0.487726 0.029 Uiso 1 1 calc R U
H14B H -0.021211 0.279703 0.471865 0.029 Uiso 1 1 calc R U
C13 C -0.0325(3) 0.27320(15) 0.53634(10) 0.0225(7) Uani 1 1 d . .
H13 H -0.120516 0.274275 0.536996 0.027 Uiso 1 1 calc R U
C12 C 0.0119(3) 0.22930(15) 0.56967(11) 0.0254(8) Uani 1 1 d . .
H12A H -0.015005 0.243162 0.597246 0.030 Uiso 1 1 calc R U
H12B H -0.019913 0.187812 0.564698 0.030 Uiso 1 1 calc R U
C11 C 0.1901(3) 0.31507(14) 0.50036(10) 0.0200(7) Uani 1 1 d . .
H11A H 0.160405 0.343124 0.478720 0.024 Uiso 1 1 calc R U
H11B H 0.277172 0.314754 0.498906 0.024 Uiso 1 1 calc R U
C10 C 0.1946(3) 0.29225(14) 0.57637(10) 0.0192(7) Uani 1 1 d . .
H10A H 0.281743 0.291077 0.575938 0.023 Uiso 1 1 calc R U
H10B H 0.169511 0.306157 0.604144 0.023 Uiso 1 1 calc R U
C9 C 0.0151(3) 0.33722(14) 0.54427(10) 0.0206(7) Uani 1 1 d . .
H9A H -0.012853 0.351770 0.571552 0.025 Uiso 1 1 calc R U
H9B H -0.015493 0.365470 0.522891 0.025 Uiso 1 1 calc R U
C8 C 0.1462(3) 0.22778(14) 0.56836(11) 0.0230(8) Uani 1 1 d . .
H8 H 0.176238 0.199120 0.590025 0.028 Uiso 1 1 calc R U
C35 C 0.5291(3) 0.10556(14) 0.26253(10) 0.0200(7) Uani 1 1 d . .
H35A H 0.441981 0.106590 0.262980 0.024 Uiso 1 1 calc R U
H35B H 0.556327 0.131808 0.239490 0.024 Uiso 1 1 calc R U
C34 C 0.5774(3) 0.13065(13) 0.30387(10) 0.0173(7) Uani 1 1 d . .
C33 C 0.4373(3) 0.31334(14) 0.32225(10) 0.0224(7) Uani 1 1 d . .
H33 H 0.407275 0.353548 0.325682 0.027 Uiso 1 1 calc R U
C32 C 0.3600(3) 0.26312(13) 0.32036(10) 0.0184(7) Uani 1 1 d . .
C31 C 0.4087(3) 0.20553(14) 0.31441(10) 0.0199(7) Uani 1 1 d . .
H31 H 0.357320 0.171361 0.312596 0.024 Uiso 1 1 calc R U
C30 C 0.5298(3) 0.19558(14) 0.31097(10) 0.0179(7) Uani 1 1 d . .
C29 C 0.5343(3) 0.08808(14) 0.33868(10) 0.0217(7) Uani 1 1 d . .
H29A H 0.564358 0.103113 0.365566 0.026 Uiso 1 1 calc R U
H29B H 0.447258 0.088864 0.339713 0.026 Uiso 1 1 calc R U
C43 C 0.2278(3) 0.27372(14) 0.32570(10) 0.0191(7) Uani 1 1 d . .
C42 C 0.7101(3) 0.02153(15) 0.33067(11) 0.0278(8) Uani 1 1 d . .
H42A H 0.738251 -0.020889 0.326575 0.033 Uiso 1 1 calc R U
H42B H 0.741771 0.036630 0.357307 0.033 Uiso 1 1 calc R U
C41 C 0.7545(3) 0.06204(15) 0.29534(11) 0.0255(8) Uani 1 1 d . .
H41 H 0.842463 0.061207 0.294548 0.031 Uiso 1 1 calc R U
C40 C 0.7052(3) 0.03861(16) 0.25427(11) 0.0281(8) Uani 1 1 d . .
H40A H 0.733736 0.064738 0.231358 0.034 Uiso 1 1 calc R U
H40B H 0.733174 -0.003623 0.249287 0.034 Uiso 1 1 calc R U
C39 C 0.7116(3) 0.12803(15) 0.30234(10) 0.0222(7) Uani 1 1 d . .
H39A H 0.744204 0.143756 0.328661 0.027 Uiso 1 1 calc R U
H39B H 0.740440 0.154461 0.279650 0.027 Uiso 1 1 calc R U
C38 C 0.5762(3) 0.02232(14) 0.33188(10) 0.0239(8) Uani 1 1 d . .
H38 H 0.547516 -0.004245 0.354956 0.029 Uiso 1 1 calc R U
C37 C 0.5276(3) -0.00124(15) 0.29052(11) 0.0275(8) Uani 1 1 d . .
H37A H 0.554178 -0.043806 0.285889 0.033 Uiso 1 1 calc R U
H37B H 0.440487 -0.001034 0.291213 0.033 Uiso 1 1 calc R U
C36 C 0.5711(3) 0.03953(14) 0.25536(10) 0.0228(8) Uani 1 1 d . .
H36 H 0.539468 0.024159 0.228436 0.027 Uiso 1 1 calc R U
C46 C 0.2041(3) 0.29996(16) 0.36933(11) 0.0291(8) Uani 1 1 d . .
H46A H 0.230917 0.270326 0.390461 0.035 Uiso 1 1 calc R U
H46B H 0.249407 0.338221 0.373018 0.035 Uiso 1 1 calc R U
C45 C 0.1565(3) 0.21494(15) 0.32184(11) 0.0259(8) Uani 1 1 d . .
H45A H 0.184535 0.185072 0.342641 0.031 Uiso 1 1 calc R U
H45B H 0.169216 0.197040 0.294075 0.031 Uiso 1 1 calc R U
C44 C 0.1821(3) 0.31931(16) 0.29328(11) 0.0281(8) Uani 1 1 d . .
H44A H 0.195712 0.302696 0.265207 0.034 Uiso 1 1 calc R U
H44B H 0.225913 0.358272 0.295725 0.034 Uiso 1 1 calc R U
C48 C -0.0177(3) 0.27176(17) 0.29570(12) 0.0342(9) Uani 1 1 d . .
H48A H -0.005224 0.254174 0.267824 0.041 Uiso 1 1 calc R U
H48B H -0.102914 0.279622 0.299191 0.041 Uiso 1 1 calc R U
C47 C 0.0054(3) 0.25310(17) 0.37133(12) 0.0337(9) Uani 1 1 d . .
H47A H 0.033641 0.223698 0.392383 0.040 Uiso 1 1 calc R U
H47B H -0.079593 0.260292 0.376128 0.040 Uiso 1 1 calc R U
C51 C 0.0724(3) 0.31309(16) 0.37549(11) 0.0332(9) Uani 1 1 d . .
H51 H 0.058944 0.330891 0.403590 0.040 Uiso 1 1 calc R U
C50 C 0.0236(3) 0.22658(15) 0.32833(11) 0.0281(8) Uani 1 1 d . .
H50 H -0.020908 0.187334 0.325570 0.034 Uiso 1 1 calc R U
C52 C 0.0329(3) 0.35828(16) 0.34248(12) 0.0346(9) Uani 1 1 d . .
H52A H 0.079260 0.396444 0.344952 0.041 Uiso 1 1 calc R U
H52B H -0.051097 0.368540 0.346706 0.041 Uiso 1 1 calc R U
C49 C 0.0496(3) 0.33131(16) 0.29947(12) 0.0308(9) Uani 1 1 d . .
H49 H 0.021082 0.360937 0.278159 0.037 Uiso 1 1 calc R U

loop_
_atom_site_aniso_label
_atom_site_aniso_U_11
_atom_site_aniso_U_22
_atom_site_aniso_U_33
_atom_site_aniso_U_23
_atom_site_aniso_U_13
_atom_site_aniso_U_12
Cl1 0.0290(5) 0.0226(4) 0.0450(6) 0.0054(4) 0.0059(4) 0.0112(4)
C1 0.0251(19) 0.0187(16) 0.0191(17) 0.0052(14) 0.0056(14) 0.0071(14)
C7 0.0121(16) 0.0198(15) 0.0177(17) 0.0000(13) 0.0009(13) -0.0001(13)
C6 0.0265(19) 0.0139(15) 0.0173(17) 0.0020(13) 0.0058(14) 0.0000(13)
C5 0.0206(18) 0.0172(15) 0.0135(16) 0.0006(13) 0.0022(13) 0.0008(13)
C4 0.0220(18) 0.0173(15) 0.0157(17) 0.0008(13) 0.0028(14) 0.0047(13)
C3 0.0191(17) 0.0214(16) 0.0134(16) 0.0031(13) 0.0016(14) 0.0016(13)
C2 0.0172(17) 0.0249(17) 0.0182(18) 0.0033(14) 0.0029(14) 0.0030(13)
Cl2 0.0350(5) 0.0232(4) 0.0552(7) -0.0052(4) 0.0015(5) -0.0136(4)
C28 0.0164(17) 0.0214(16) 0.0210(18) 0.0013(14) -0.0012(13) -0.0007(13)
C27 0.032(2) 0.0226(17) 0.0195(18) 0.0012(15) -0.0015(15) -0.0119(14)
C26 0.0218(19) 0.0291(19) 0.034(2) -0.0052(17) -0.0075(16) 0.0010(15)
C25 0.027(2) 0.0255(17) 0.0192(18) 0.0019(15) -0.0039(15) 0.0010(14)
C24 0.031(2) 0.0275(19) 0.030(2) -0.0077(16) -0.0086(17) -0.0032(16)
C23 0.028(2) 0.0232(17) 0.032(2) -0.0025(16) -0.0046(16) -0.0090(15)
C22 0.0229(19) 0.036(2) 0.033(2) 0.0007(17) -0.0002(17) -0.0105(16)
C21 0.0183(18) 0.0327(19) 0.0235(19) -0.0036(16) 0.0025(15) -0.0019(14)
C20 0.0222(18) 0.0217(16) 0.0176(17) -0.0030(14) -0.0009(14) -0.0056(14)
C19 0.0240(19) 0.0202(16) 0.0197(18) 0.0008(14) 0.0032(14) -0.0016(14)
C18 0.026(2) 0.0188(16) 0.0257(19) 0.0007(15) -0.0003(15) -0.0028(14)
C17 0.0168(18) 0.0177(16) 0.0178(17) -0.0033(13) -0.0003(13) -0.0010(13)
C16 0.0188(18) 0.0215(17) 0.034(2) -0.0049(15) 0.0046(16) -0.0013(14)
C15 0.0174(17) 0.0297(17) 0.0187(18) -0.0071(15) 0.0036(14) -0.0006(14)
C14 0.0168(18) 0.0322(18) 0.0232(19) -0.0061(16) -0.0017(14) -0.0038(14)
C13 0.0129(17) 0.0328(19) 0.0217(18) -0.0053(15) 0.0012(14) -0.0021(14)
C12 0.0220(19) 0.0271(18) 0.027(2) -0.0014(15) 0.0065(15) -0.0074(14)
C11 0.0163(17) 0.0273(17) 0.0163(17) 0.0017(14) -0.0003(14) 0.0000(13)
C10 0.0193(17) 0.0220(16) 0.0163(17) -0.0012(14) -0.0007(14) -0.0002(14)
C9 0.0174(17) 0.0271(17) 0.0174(18) -0.0037(14) 0.0003(14) 0.0007(14)
C8 0.0222(18) 0.0208(16) 0.0260(19) 0.0026(14) -0.0015(15) -0.0033(14)
C35 0.0222(18) 0.0185(16) 0.0191(18) 0.0032(14) 0.0002(14) -0.0003(13)
C34 0.0180(17) 0.0186(15) 0.0152(17) 0.0022(13) -0.0021(13) 0.0004(13)
C33 0.028(2) 0.0161(16) 0.0227(19) 0.0002(14) -0.0013(15) -0.0002(13)
C32 0.0212(17) 0.0157(15) 0.0182(17) -0.0016(13) -0.0010(14) 0.0005(13)
C31 0.0255(19) 0.0165(15) 0.0178(17) -0.0005(14) -0.0021(14) -0.0014(13)
C30 0.0199(18) 0.0180(16) 0.0160(17) 0.0014(13) 0.0005(14) 0.0021(13)
C29 0.0218(18) 0.0227(17) 0.0207(18) 0.0006(14) 0.0028(14) -0.0003(14)
C43 0.0191(18) 0.0182(16) 0.0201(18) -0.0026(14) -0.0006(14) 0.0041(12)
C42 0.031(2) 0.0253(18) 0.027(2) 0.0064(16) -0.0017(16) 0.0100(15)
C41 0.0194(18) 0.0316(19) 0.0255(19) 0.0025(16) 0.0017(15) 0.0063(15)
C40 0.031(2) 0.0273(18) 0.027(2) -0.0003(16) 0.0044(16) 0.0092(16)
C39 0.0225(18) 0.0251(17) 0.0189(18) 0.0031(15) -0.0007(14) 0.0024(14)
C38 0.032(2) 0.0194(16) 0.0202(18) 0.0059(14) 0.0025(15) 0.0019(14)
C37 0.028(2) 0.0163(16) 0.038(2) 0.0008(15) 0.0012(17) 0.0006(14)
C36 0.026(2) 0.0229(17) 0.0195(18) -0.0045(14) -0.0018(15) 0.0011(14)
C46 0.034(2) 0.0278(19) 0.026(2) -0.0057(16) -0.0016(17) 0.0020(16)
C45 0.0243(19) 0.0227(17) 0.031(2) -0.0018(15) 0.0009(16) 0.0054(14)
C44 0.032(2) 0.0267(18) 0.026(2) 0.0025(16) -0.0009(16) 0.0019(15)
C48 0.031(2) 0.041(2) 0.030(2) -0.0078(18) -0.0021(17) 0.0047(17)
C47 0.035(2) 0.036(2) 0.031(2) 0.0009(18) 0.0058(17) 0.0055(17)
C51 0.042(2) 0.035(2) 0.023(2) -0.0104(17) 0.0040(18) 0.0078(17)
C50 0.029(2) 0.0219(17) 0.034(2) -0.0053(16) -0.0001(17) 0.0002(15)
C52 0.037(2) 0.0258(19) 0.041(2) -0.0058(17) 0.0000(19) 0.0087(16)
C49 0.036(2) 0.0277(19) 0.029(2) 0.0069(16) -0.0004(17) 0.0120(16)

loop_
_atom_type_symbol
_atom_type_description
_atom_type_scat_dispersion_real
_atom_type_scat_dispersion_imag
_atom_type_scat_source
C C 0.0033 0.0016 'International Tables Vol C Tables 4.2.6.8 and 6.1.1.4'
H H 0.0000 0.0000 'International Tables Vol C Tables 4.2.6.8 and 6.1.1.4'
Cl Cl 0.1484 0.1585 'International Tables Vol C Tables 4.2.6.8 and 6.1.1.4'

loop_
_geom_angle_atom_site_label_1
_geom_angle_atom_site_label_2
_geom_angle_atom_site_label_3
_geom_angle
C2 C1 C6 122.9(3)
C2 C1 Cl1 118.9(3)
C6 C1 Cl1 118.2(2)
C3 C7 C9 112.6(2)
C3 C7 C10 110.5(3)
C9 C7 C10 107.8(3)
C3 C7 C11 109.8(3)
C9 C7 C11 107.6(3)
C10 C7 C11 108.4(2)
C1 C6 C5 118.9(3)
C1 C6 H6 120.5
C5 C6 H6 120.5
C6 C5 C4 117.8(3)
C6 C5 C17 121.8(3)
C4 C5 C17 120.3(3)
C3 C4 C5 123.5(3)
C3 C4 H4 118.3
C5 C4 H4 118.3
C4 C3 C2 117.3(3)
C4 C3 C7 120.8(3)
C2 C3 C7 121.9(3)
C1 C2 C3 119.6(3)
C1 C2 H2 120.2
C3 C2 H2 120.2
C30 C28 C27 119.3(3)
C30 C28 H28 120.4
C27 C28 H28 120.4
C33 C27 C28 122.2(3)
C33 C27 Cl2 118.9(3)
C28 C27 Cl2 118.9(3)
C25 C26 C21 110.0(3)
C25 C26 H26A 109.7
C21 C26 H26A 109.7
C25 C26 H26B 109.7
C21 C26 H26B 109.7
H26A C26 H26B 108.2
C26 C25 C19 110.0(3)
C26 C25 C24 109.1(3)
C19 C25 C24 109.3(3)
C26 C25 H25 109.5
C19 C25 H25 109.5
C24 C25 H25 109.5
C23 C24 C25 109.2(3)
C23 C24 H24A 109.8
C25 C24 H24A 109.8
C23 C24 H24B 109.8
C25 C24 H24B 109.8
H24A C24 H24B 108.3
C22 C23 C24 110.1(3)
C22 C23 C18 109.7(3)
C24 C23 C18 109.1(3)
C22 C23 H23 109.3
C24 C23 H23 109.3
C18 C23 H23 109.3
C21 C22 C23 109.1(3)
C21 C22 H22A 109.9
C23 C22 H22A 109.9
C21 C22 H22B 109.9
C23 C22 H22B 109.9
H22A C22 H22B 108.3
C22 C21 C20 109.1(3)
C22 C21 C26 109.9(3)
C20 C21 C26 108.9(3)
C22 C21 H21 109.6
C20 C21 H21 109.6
C26 C21 H21 109.6
C21 C20 C17 111.6(3)
C21 C20 H20A 109.3
C17 C20 H20A 109.3
C21 C20 H20B 109.3
C17 C20 H20B 109.3
H20A C20 H20B 108.0
C25 C19 C17 110.8(3)
C25 C19 H19A 109.5
C17 C19 H19A 109.5
C25 C19 H19B 109.5
C17 C19 H19B 109.5
H19A C19 H19B 108.1
C17 C18 C23 110.8(3)
C17 C18 H18A 109.5
C23 C18 H18A 109.5
C17 C18 H18B 109.5
C23 C18 H18B 109.5
H18A C18 H18B 108.1
C5 C17 C18 112.7(3)
C5 C17 C20 110.7(2)
C18 C17 C20 108.1(3)
C5 C17 C19 109.7(3)
C18 C17 C19 107.5(3)
C20 C17 C19 108.0(3)
C15 C16 C8 109.5(3)
C15 C16 H16A 109.8
C8 C16 H16A 109.8
C15 C16 H16B 109.8
C8 C16 H16B 109.8
H16A C16 H16B 108.2
C16 C15 C14 109.4(3)
C16 C15 C11 110.6(3)
C14 C15 C11 109.3(3)
C16 C15 H15 109.2
C14 C15 H15 109.2
C11 C15 H15 109.2
C15 C14 C13 109.1(3)
C15 C14 H14A 109.9
C13 C14 H14A 109.9
C15 C14 H14B 109.9
C13 C14 H14B 109.9
H14A C14 H14B 108.3
C9 C13 C12 110.0(3)
C9 C13 C14 109.1(3)
C12 C13 C14 110.0(3)
C9 C13 H13 109.3
C12 C13 H13 109.3
C14 C13 H13 109.3
C8 C12 C13 108.9(3)
C8 C12 H12A 109.9
C13 C12 H12A 109.9
C8 C12 H12B 109.9
C13 C12 H12B 109.9
H12A C12 H12B 108.3
C15 C11 C7 110.2(3)
C15 C11 H11A 109.6
C7 C11 H11A 109.6
C15 C11 H11B 109.6
C7 C11 H11B 109.6
H11A C11 H11B 108.1
C8 C10 C7 111.3(3)
C8 C10 H10A 109.4
C7 C10 H10A 109.4
C8 C10 H10B 109.4
C7 C10 H10B 109.4
H10A C10 H10B 108.0
C13 C9 C7 111.3(3)
C13 C9 H9A 109.4
C7 C9 H9A 109.4
C13 C9 H9B 109.4
C7 C9 H9B 109.4
H9A C9 H9B 108.0
C12 C8 C10 109.5(3)
C12 C8 C16 109.7(3)
C10 C8 C16 109.0(3)
C12 C8 H8 109.6
C10 C8 H8 109.6
C16 C8 H8 109.6
C36 C35 C34 110.7(3)
C36 C35 H35A 109.5
C34 C35 H35A 109.5
C36 C35 H35B 109.5
C34 C35 H35B 109.5
H35A C35 H35B 108.1
C39 C34 C30 113.0(3)
C39 C34 C29 108.6(3)
C30 C34 C29 109.8(3)
C39 C34 C35 108.2(3)
C30 C34 C35 109.4(3)
C29 C34 C35 107.7(2)
C27 C33 C32 119.6(3)
C27 C33 H33 120.2
C32 C33 H33 120.2
C31 C32 C33 117.7(3)
C31 C32 C43 122.9(3)
C33 C32 C43 119.3(3)
C32 C31 C30 123.0(3)
C32 C31 H31 118.5
C30 C31 H31 118.5
C28 C30 C31 118.2(3)
C28 C30 C34 121.6(3)
C31 C30 C34 120.1(3)
C38 C29 C34 111.4(3)
C38 C29 H29A 109.4
C34 C29 H29A 109.4
C38 C29 H29B 109.4
C34 C29 H29B 109.4
H29A C29 H29B 108.0
C45 C43 C32 112.6(2)
C45 C43 C44 108.2(3)
C32 C43 C44 110.7(3)
C45 C43 C46 107.2(3)
C32 C43 C46 109.3(3)
C44 C43 C46 108.8(3)
C38 C42 C41 110.0(3)
C38 C42 H42A 109.7
C41 C42 H42A 109.7
C38 C42 H42B 109.7
C41 C42 H42B 109.7
H42A C42 H42B 108.2
C40 C41 C42 109.5(3)
C40 C41 C39 109.0(3)
C42 C41 C39 109.2(3)
C40 C41 H41 109.7
C42 C41 H41 109.7
C39 C41 H41 109.7
C36 C40 C41 110.0(3)
C36 C40 H40A 109.7
C41 C40 H40A 109.7
C36 C40 H40B 109.7
C41 C40 H40B 109.7
H40A C40 H40B 108.2
C34 C39 C41 110.9(3)
C34 C39 H39A 109.5
C41 C39 H39A 109.5
C34 C39 H39B 109.5
C41 C39 H39B 109.5
H39A C39 H39B 108.1
C42 C38 C29 108.9(3)
C42 C38 C37 109.4(3)
C29 C38 C37 109.2(3)
C42 C38 H38 109.7
C29 C38 H38 109.7
C37 C38 H38 109.7
C36 C37 C38 109.6(3)
C36 C37 H37A 109.7
C38 C37 H37A 109.7
C36 C37 H37B 109.7
C38 C37 H37B 109.7
H37A C37 H37B 108.2
C40 C36 C37 109.5(3)
C40 C36 C35 109.0(3)
C37 C36 C35 109.6(3)
C40 C36 H36 109.6
C37 C36 H36 109.6
C35 C36 H36 109.6
C51 C46 C43 110.9(3)
C51 C46 H46A 109.5
C43 C46 H46A 109.5
C51 C46 H46B 109.5
C43 C46 H46B 109.5
H46A C46 H46B 108.0
C43 C45 C50 111.6(3)
C43 C45 H45A 109.3
C50 C45 H45A 109.3
C43 C45 H45B 109.3
C50 C45 H45B 109.3
H45A C45 H45B 108.0
C43 C44 C49 110.6(3)
C43 C44 H44A 109.5
C49 C44 H44A 109.5
C43 C44 H44B 109.5
C49 C44 H44B 109.5
H44A C44 H44B 108.1
C49 C48 C50 110.3(3)
C49 C48 H48A 109.6
C50 C48 H48A 109.6
C49 C48 H48B 109.6
C50 C48 H48B 109.6
H48A C48 H48B 108.1
C50 C47 C51 110.0(3)
C50 C47 H47A 109.7
C51 C47 H47A 109.7
C50 C47 H47B 109.7
C51 C47 H47B 109.7
H47A C47 H47B 108.2
C52 C51 C47 110.5(3)
C52 C51 C46 108.5(3)
C47 C51 C46 108.3(3)
C52 C51 H51 109.8
C47 C51 H51 109.8
C46 C51 H51 109.8
C48 C50 C47 110.2(3)
C48 C50 C45 108.3(3)
C47 C50 C45 108.7(3)
C48 C50 H50 109.9
C47 C50 H50 109.9
C45 C50 H50 109.9
C51 C52 C49 110.6(3)
C51 C52 H52A 109.5
C49 C52 H52A 109.5
C51 C52 H52B 109.5
C49 C52 H52B 109.5
H52A C52 H52B 108.1
C48 C49 C52 110.1(3)
C48 C49 C44 109.6(3)
C52 C49 C44 107.8(3)
C48 C49 H49 109.7
C52 C49 H49 109.7
C44 C49 H49 109.7

loop_
_geom_bond_atom_site_label_1
_geom_bond_atom_site_label_2
_geom_bond_distance
Cl1 C1 1.749(3)
C1 C2 1.377(4)
C1 C6 1.389(5)
C7 C3 1.531(4)
C7 C9 1.538(4)
C7 C10 1.545(4)
C7 C11 1.548(4)
C6 C5 1.396(4)
C6 H6 0.9500
C5 C4 1.399(4)
C5 C17 1.528(4)
C4 C3 1.397(4)
C4 H4 0.9500
C3 C2 1.400(4)
C2 H2 0.9500
Cl2 C27 1.748(3)
C28 C30 1.388(4)
C28 C27 1.395(5)
C28 H28 0.9500
C27 C33 1.372(5)
C26 C25 1.519(5)
C26 C21 1.532(5)
C26 H26A 0.9900
C26 H26B 0.9900
C25 C19 1.529(5)
C25 C24 1.539(4)
C25 H25 1.0000
C24 C23 1.531(5)
C24 H24A 0.9900
C24 H24B 0.9900
C23 C22 1.528(5)
C23 C18 1.540(5)
C23 H23 1.0000
C22 C21 1.527(5)
C22 H22A 0.9900
C22 H22B 0.9900
C21 C20 1.529(4)
C21 H21 1.0000
C20 C17 1.541(4)
C20 H20A 0.9900
C20 H20B 0.9900
C19 C17 1.551(4)
C19 H19A 0.9900
C19 H19B 0.9900
C18 C17 1.540(4)
C18 H18A 0.9900
C18 H18B 0.9900
C16 C15 1.523(5)
C16 C8 1.540(5)
C16 H16A 0.9900
C16 H16B 0.9900
C15 C14 1.524(4)
C15 C11 1.538(4)
C15 H15 1.0000
C14 C13 1.538(5)
C14 H14A 0.9900
C14 H14B 0.9900
C13 C9 1.523(4)
C13 C12 1.529(5)
C13 H13 1.0000
C12 C8 1.527(5)
C12 H12A 0.9900
C12 H12B 0.9900
C11 H11A 0.9900
C11 H11B 0.9900
C10 C8 1.536(4)
C10 H10A 0.9900
C10 H10B 0.9900
C9 H9A 0.9900
C9 H9B 0.9900
C8 H8 1.0000
C35 C36 1.539(4)
C35 C34 1.546(4)
C35 H35A 0.9900
C35 H35B 0.9900
C34 C39 1.526(4)
C34 C30 1.537(4)
C34 C29 1.540(4)
C33 C32 1.408(4)
C33 H33 0.9500
C32 C31 1.389(4)
C32 C43 1.530(4)
C31 C30 1.398(4)
C31 H31 0.9500
C29 C38 1.530(4)
C29 H29A 0.9900
C29 H29B 0.9900
C43 C45 1.524(4)
C43 C44 1.537(4)
C43 C46 1.546(5)
C42 C38 1.523(5)
C42 C41 1.531(5)
C42 H42A 0.9900
C42 H42B 0.9900
C41 C40 1.529(5)
C41 C39 1.540(4)
C41 H41 1.0000
C40 C36 1.524(5)
C40 H40A 0.9900
C40 H40B 0.9900
C39 H39A 0.9900
C39 H39B 0.9900
C38 C37 1.536(5)
C38 H38 1.0000
C37 C36 1.527(5)
C37 H37A 0.9900
C37 H37B 0.9900
C36 H36 1.0000
C46 C51 1.536(5)
C46 H46A 0.9900
C46 H46B 0.9900
C45 C50 1.546(5)
C45 H45A 0.9900
C45 H45B 0.9900
C44 C49 1.540(5)
C44 H44A 0.9900
C44 H44B 0.9900
C48 C49 1.515(5)
C48 C50 1.520(5)
C48 H48A 0.9900
C48 H48B 0.9900
C47 C50 1.521(5)
C47 C51 1.523(5)
C47 H47A 0.9900
C47 H47B 0.9900
C51 C52 1.522(5)
C51 H51 1.0000
C50 H50 1.0000
C52 C49 1.522(5)
C52 H52A 0.9900
C52 H52B 0.9900
C49 H49 1.0000
